data_4313864
loop_
_publ_author_name
'David R. Manke'
'Daniel G. Nocera'

_publ_contact_author 'Daniel G. Nocera'
_publ_contact_author_email nocera@mit.edu
_publ_section_title
;
 Bis(alkylamido)phenylborane Complexes of Zirconium, Hafnium, and Vanadium
;
_journal_name_full 'Inorganic Chemistry'
_journal_page_first 4431
_journal_page_last 4436
_journal_paper_doi 10.1021/ic0340478
_journal_volume 42
_journal_year 2003
_chemical_formula_sum 'C32 H54 B2 Hf N4 O'
_chemical_formula_weight 710.90
_chemical_name_systematic Bis(bis(tert-butylamido)phenylborane)-tetrahydrofuran-hafnium
_space_group_IT_number 14
_symmetry_cell_setting monoclinic
_symmetry_space_group_name_Hall '-P 2ybc'
_symmetry_space_group_name_H-M 'P 1 21/c 1'
_atom_sites_solution_hydrogens geom
_atom_sites_solution_primary direct
_atom_sites_solution_secondary difmap
_cell_angle_alpha 90.00
_cell_angle_beta 94.930(2)
_cell_angle_gamma 90.00
_cell_formula_units_Z 4
_cell_length_a 10.6370(11)
_cell_length_b 13.3956(13)
_cell_length_c 24.502(2)
_cell_measurement_temperature 183(2)
_cell_volume 3478.3(6)
_computing_cell_refinement 'Bruker SMART'
_computing_data_collection 'Bruker SMART'
_computing_data_reduction 'Bruker SAINT'
_computing_molecular_graphics 'Bruker SHELXTL'
_computing_publication_material 'Bruker SHELXTL'
_computing_structure_refinement 'SHELXL-97 (Sheldrick, 1997)'
_computing_structure_solution 'SHELXS-97 (Sheldrick, 1990)'
_diffrn_ambient_temperature 183(2)
_diffrn_measured_fraction_theta_full 0.990
_diffrn_measured_fraction_theta_max 0.990
_diffrn_measurement_device_type 'CCD area detector'
_diffrn_measurement_method 'phi and omega scans'
_diffrn_radiation_monochromator graphite
_diffrn_radiation_source 'fine-focus sealed tube'
_diffrn_radiation_type MoK\a
_diffrn_radiation_wavelength 0.71073
_diffrn_reflns_av_R_equivalents 0.0336
_diffrn_reflns_av_sigmaI/netI 0.0395
_diffrn_reflns_limit_h_max 10
_diffrn_reflns_limit_h_min -9
_diffrn_reflns_limit_k_max 8
_diffrn_reflns_limit_k_min -12
_diffrn_reflns_limit_l_max 23
_diffrn_reflns_limit_l_min -23
_diffrn_reflns_number 8909
_diffrn_reflns_theta_full 19.99
_diffrn_reflns_theta_max 19.99
_diffrn_reflns_theta_min 2.43
_exptl_absorpt_coefficient_mu 3.027
_exptl_absorpt_correction_type none
_exptl_crystal_colour colorless
_exptl_crystal_density_diffrn 1.358
_exptl_crystal_density_meas 0
_exptl_crystal_density_method 'not measured'
_exptl_crystal_description block
_exptl_crystal_F_000 1456
_exptl_crystal_preparation pentane
_refine_diff_density_max 1.058
_refine_diff_density_min -1.549
_refine_diff_density_rms 0.105
_refine_ls_extinction_coef 0.0059(3)
_refine_ls_extinction_expression Fc^*^=kFc[1+0.001xFc^2^\l^3^/sin(2\q)]^-1/4^
_refine_ls_extinction_method SHELXL
_refine_ls_goodness_of_fit_ref 1.155
_refine_ls_hydrogen_treatment mixed
_refine_ls_matrix_type full
_refine_ls_number_parameters 374
_refine_ls_number_reflns 3212
_refine_ls_number_restraints 0
_refine_ls_restrained_S_all 1.155
_refine_ls_R_factor_all 0.0356
_refine_ls_R_factor_gt 0.0346
_refine_ls_shift/su_max 0.002
_refine_ls_shift/su_mean 0.000
_refine_ls_structure_factor_coef Fsqd
_refine_ls_weighting_details 'calc w=1/[\s^2^(Fo^2^)+(0.0508P)^2^+7.0637P] where P=(Fo^2^+2Fc^2^)/3'
_refine_ls_weighting_scheme calc
_refine_ls_wR_factor_gt 0.0915
_refine_ls_wR_factor_ref 0.0923
_reflns_number_gt 3073
_reflns_number_total 3212
_reflns_threshold_expression >2sigma(I)
_cod_data_source_file ic0340478rom20030428_120204_2.cif
_cod_data_source_block compd2
_cod_depositor_comments
;
The following automatic conversions were performed:

'_symmetry_cell_setting' value 'Monoclinic' changed to 'monoclinic'
according to the built-in table from CIF Core dictionary named
'cif_core.dic' version 2.4.1 from 2010-06-29.

Automatic conversion script
Id: cif_fix_values 1646 2011-03-28 12:23:43Z adriana 
;
_cod_database_code 4313864

loop_
_symmetry_equiv_pos_as_xyz
'x, y, z'
'-x, y+1/2, -z+1/2'
'-x, -y, -z'
'x, -y-1/2, z-1/2'

loop_
_atom_site_label
_atom_site_type_symbol
_atom_site_fract_x
_atom_site_fract_y
_atom_site_fract_z
_atom_site_U_iso_or_equiv
_atom_site_adp_type
_atom_site_occupancy
_atom_site_symmetry_multiplicity
_atom_site_calc_flag
_atom_site_refinement_flags
_atom_site_disorder_assembly
_atom_site_disorder_group
Hf1 Hf 0.26305(2) 0.037424(18) 0.324485(10) 0.0226(2) Uani 1 1 d . . .
O1 O 0.2324(4) 0.0335(3) 0.23203(19) 0.0287(12) Uani 1 1 d . . .
N1 N 0.3196(5) -0.0888(4) 0.36444(19) 0.0229(13) Uani 1 1 d . . .
N2 N 0.1092(5) -0.0614(4) 0.3241(2) 0.0275(14) Uani 1 1 d . . .
N3 N 0.4082(5) 0.1414(3) 0.3160(2) 0.0239(13) Uani 1 1 d . . .
N4 N 0.2448(5) 0.1525(4) 0.3771(2) 0.0279(14) Uani 1 1 d . . .
B1 B 0.1913(7) -0.1288(5) 0.3563(3) 0.0255(19) Uani 1 1 d . . .
B2 B 0.3589(7) 0.1995(6) 0.3593(3) 0.030(2) Uani 1 1 d . . .
C1 C 0.4239(6) -0.1199(5) 0.4050(3) 0.0285(17) Uani 1 1 d . . .
C2 C 0.5429(7) -0.0660(6) 0.3917(3) 0.045(2) Uani 1 1 d . . .
H2A H 0.5592 -0.0799 0.3537 0.067 Uiso 1 1 calc R . .
H2B H 0.6143 -0.0892 0.4163 0.067 Uiso 1 1 calc R . .
H2C H 0.5319 0.0061 0.3964 0.067 Uiso 1 1 calc R . .
C3 C 0.3914(7) -0.0899(5) 0.4627(3) 0.0408(19) Uani 1 1 d . . .
H3A H 0.3673 -0.0192 0.4627 0.061 Uiso 1 1 calc R . .
H3B H 0.4651 -0.1004 0.4889 0.061 Uiso 1 1 calc R . .
H3C H 0.3210 -0.1307 0.4732 0.061 Uiso 1 1 calc R . .
C4 C 0.4508(7) -0.2329(5) 0.4039(3) 0.0363(18) Uani 1 1 d . . .
H4A H 0.3816 -0.2691 0.4190 0.054 Uiso 1 1 calc R . .
H4B H 0.5300 -0.2471 0.4260 0.054 Uiso 1 1 calc R . .
H4C H 0.4578 -0.2543 0.3661 0.054 Uiso 1 1 calc R . .
C5 C -0.0245(6) -0.0773(5) 0.3037(3) 0.0328(18) Uani 1 1 d . . .
C6 C -0.1063(7) -0.1102(6) 0.3482(3) 0.049(2) Uani 1 1 d . . .
H6A H -0.0793 -0.1765 0.3616 0.073 Uiso 1 1 calc R . .
H6B H -0.1947 -0.1130 0.3333 0.073 Uiso 1 1 calc R . .
H6C H -0.0976 -0.0624 0.3786 0.073 Uiso 1 1 calc R . .
C7 C -0.0337(7) -0.1525(6) 0.2575(3) 0.047(2) Uani 1 1 d . . .
H7A H 0.0080 -0.1258 0.2265 0.070 Uiso 1 1 calc R . .
H7B H -0.1227 -0.1655 0.2460 0.070 Uiso 1 1 calc R . .
H7C H 0.0075 -0.2148 0.2701 0.070 Uiso 1 1 calc R . .
C8 C -0.0741(8) 0.0228(6) 0.2809(4) 0.059(3) Uani 1 1 d . . .
H8A H -0.0655 0.0733 0.3099 0.089 Uiso 1 1 calc R . .
H8B H -0.1632 0.0160 0.2676 0.089 Uiso 1 1 calc R . .
H8C H -0.0253 0.0432 0.2506 0.089 Uiso 1 1 calc R . .
C9 C 0.5189(6) 0.1683(5) 0.2864(3) 0.0308(17) Uani 1 1 d . . .
C10 C 0.5390(7) 0.0844(5) 0.2457(3) 0.0379(19) Uani 1 1 d . . .
H10A H 0.5536 0.0214 0.2656 0.057 Uiso 1 1 calc R . .
H10B H 0.6123 0.1000 0.2256 0.057 Uiso 1 1 calc R . .
H10C H 0.4639 0.0781 0.2198 0.057 Uiso 1 1 calc R . .
C11 C 0.4966(7) 0.2648(6) 0.2541(3) 0.041(2) Uani 1 1 d . . .
H11A H 0.4223 0.2573 0.2279 0.061 Uiso 1 1 calc R . .
H11B H 0.5706 0.2796 0.2342 0.061 Uiso 1 1 calc R . .
H11C H 0.4826 0.3197 0.2793 0.061 Uiso 1 1 calc R . .
C12 C 0.6417(6) 0.1787(5) 0.3241(3) 0.0399(19) Uani 1 1 d . . .
H12A H 0.6352 0.2364 0.3483 0.060 Uiso 1 1 calc R . .
H12B H 0.7129 0.1882 0.3018 0.060 Uiso 1 1 calc R . .
H12C H 0.6552 0.1181 0.3462 0.060 Uiso 1 1 calc R . .
C13 C 0.1639(6) 0.1888(5) 0.4195(3) 0.0331(18) Uani 1 1 d . . .
C14 C 0.0806(8) 0.2735(7) 0.3958(4) 0.060(3) Uani 1 1 d . . .
H14A H 0.1339 0.3281 0.3844 0.091 Uiso 1 1 calc R . .
H14B H 0.0273 0.2977 0.4236 0.091 Uiso 1 1 calc R . .
H14C H 0.0272 0.2490 0.3640 0.091 Uiso 1 1 calc R . .
C15 C 0.2353(8) 0.2224(7) 0.4718(3) 0.059(2) Uani 1 1 d . . .
H15A H 0.3009 0.1734 0.4830 0.089 Uiso 1 1 calc R . .
H15B H 0.1771 0.2286 0.5005 0.089 Uiso 1 1 calc R . .
H15C H 0.2746 0.2873 0.4660 0.089 Uiso 1 1 calc R . .
C16 C 0.0793(8) 0.1022(6) 0.4336(4) 0.062(2) Uani 1 1 d . . .
H16A H 0.0290 0.0800 0.4004 0.092 Uiso 1 1 calc R . .
H16B H 0.0230 0.1241 0.4608 0.092 Uiso 1 1 calc R . .
H16C H 0.1317 0.0468 0.4485 0.092 Uiso 1 1 calc R . .
C17 C 0.1521(6) -0.2323(5) 0.3814(3) 0.0276(17) Uani 1 1 d . . .
C18 C 0.1144(7) -0.2422(6) 0.4339(3) 0.0374(19) Uani 1 1 d . . .
H18 H 0.1033 -0.1837 0.4548 0.045 Uiso 1 1 calc R . .
C19 C 0.0920(7) -0.3349(6) 0.4570(3) 0.045(2) Uani 1 1 d . . .
H19 H 0.0677 -0.3392 0.4934 0.055 Uiso 1 1 calc R . .
C20 C 0.1054(8) -0.4194(6) 0.4271(4) 0.047(2) Uani 1 1 d . . .
H20 H 0.0912 -0.4829 0.4427 0.056 Uiso 1 1 calc R . .
C21 C 0.1388(7) -0.4130(5) 0.3750(4) 0.041(2) Uani 1 1 d . . .
H21 H 0.1466 -0.4721 0.3541 0.050 Uiso 1 1 calc R . .
C22 C 0.1617(6) -0.3209(5) 0.3517(3) 0.0293(17) Uani 1 1 d . . .
H22 H 0.1842 -0.3180 0.3151 0.035 Uiso 1 1 calc R . .
C23 C 0.4198(6) 0.2980(5) 0.3851(3) 0.0271(17) Uani 1 1 d . . .
C24 C 0.5146(7) 0.2926(5) 0.4291(3) 0.0372(19) Uani 1 1 d . . .
H24 H 0.5421 0.2287 0.4421 0.045 Uiso 1 1 calc R . .
C25 C 0.5682(7) 0.3757(6) 0.4535(3) 0.043(2) Uani 1 1 d . . .
H25 H 0.6309 0.3694 0.4833 0.051 Uiso 1 1 calc R . .
C26 C 0.5302(9) 0.4696(5) 0.4345(3) 0.043(2) Uani 1 1 d . . .
H26 H 0.5677 0.5277 0.4512 0.052 Uiso 1 1 calc R . .
C27 C 0.4401(8) 0.4790(5) 0.3923(3) 0.040(2) Uani 1 1 d . . .
H27 H 0.4139 0.5433 0.3796 0.048 Uiso 1 1 calc R . .
C28 C 0.3859(7) 0.3940(5) 0.3675(3) 0.0350(18) Uani 1 1 d . . .
H28 H 0.3236 0.4017 0.3376 0.042 Uiso 1 1 calc R . .
C29 C 0.2525(7) -0.0558(5) 0.1988(3) 0.0347(19) Uani 1 1 d . . .
H29A H 0.2119 -0.1151 0.2139 0.042 Uiso 1 1 calc R . .
H29B H 0.3436 -0.0694 0.1974 0.042 Uiso 1 1 calc R . .
C30 C 0.1912(8) -0.0296(6) 0.1428(3) 0.045(2) Uani 1 1 d . . .
H30A H 0.0996 -0.0439 0.1400 0.054 Uiso 1 1 calc R . .
H30B H 0.2305 -0.0665 0.1137 0.054 Uiso 1 1 calc R . .
C31 C 0.2166(7) 0.0824(6) 0.1394(3) 0.043(2) Uani 1 1 d . . .
H31A H 0.3038 0.0957 0.1301 0.051 Uiso 1 1 calc R . .
H31B H 0.1564 0.1150 0.1119 0.051 Uiso 1 1 calc R . .
C32 C 0.1970(7) 0.1171(5) 0.1965(3) 0.0351(18) Uani 1 1 d . . .
H32A H 0.2507 0.1758 0.2065 0.042 Uiso 1 1 calc R . .
H32B H 0.1077 0.1355 0.1993 0.042 Uiso 1 1 calc R . .

loop_
_atom_site_aniso_label
_atom_site_aniso_U_11
_atom_site_aniso_U_22
_atom_site_aniso_U_33
_atom_site_aniso_U_23
_atom_site_aniso_U_13
_atom_site_aniso_U_12
Hf1 0.0285(3) 0.0104(3) 0.0281(3) 0.00107(11) -0.00169(16) 0.00079(11)
O1 0.037(3) 0.016(3) 0.032(3) -0.002(2) -0.001(2) 0.0031(19)
N1 0.033(4) 0.008(3) 0.027(3) 0.003(2) -0.004(2) -0.005(2)
N2 0.036(4) 0.010(3) 0.035(3) 0.003(3) -0.005(3) 0.002(3)
N3 0.040(3) 0.006(3) 0.025(3) -0.006(2) -0.002(3) 0.006(2)
N4 0.036(4) 0.013(3) 0.036(3) 0.003(3) 0.008(3) 0.005(3)
B1 0.039(5) 0.016(4) 0.021(4) -0.007(3) 0.001(4) 0.001(4)
B2 0.035(5) 0.020(5) 0.033(5) 0.014(4) -0.013(4) 0.008(4)
C1 0.032(4) 0.016(4) 0.036(4) 0.002(3) -0.009(3) 0.005(3)
C2 0.034(5) 0.039(4) 0.059(5) 0.018(4) -0.011(4) -0.008(4)
C3 0.057(5) 0.025(4) 0.038(5) -0.003(4) -0.008(4) 0.001(4)
C4 0.038(5) 0.026(4) 0.043(5) 0.001(3) -0.010(3) 0.001(3)
C5 0.023(4) 0.025(4) 0.048(5) 0.009(4) -0.009(4) -0.007(3)
C6 0.028(4) 0.053(5) 0.065(5) 0.007(4) -0.001(4) -0.008(4)
C7 0.039(5) 0.051(5) 0.049(5) 0.002(4) -0.009(4) -0.011(4)
C8 0.036(5) 0.045(6) 0.092(7) 0.021(5) -0.017(5) 0.004(4)
C9 0.038(5) 0.017(4) 0.038(4) -0.008(3) 0.009(4) -0.007(3)
C10 0.034(5) 0.033(4) 0.048(5) -0.009(4) 0.012(4) -0.010(4)
C11 0.050(5) 0.039(5) 0.034(4) 0.004(4) 0.010(4) -0.009(4)
C12 0.036(5) 0.033(4) 0.051(5) -0.005(4) 0.006(4) -0.008(4)
C13 0.041(5) 0.022(4) 0.037(4) -0.002(3) 0.007(4) 0.008(4)
C14 0.063(6) 0.058(6) 0.063(6) 0.009(5) 0.020(5) 0.030(5)
C15 0.068(6) 0.065(6) 0.047(5) -0.012(4) 0.015(4) 0.005(5)
C16 0.070(6) 0.048(6) 0.072(6) -0.014(5) 0.038(5) -0.006(5)
C17 0.023(4) 0.022(4) 0.037(5) -0.001(3) -0.002(3) -0.003(3)
C18 0.041(5) 0.036(5) 0.035(5) -0.003(4) 0.001(4) 0.001(4)
C19 0.049(5) 0.046(6) 0.042(5) 0.023(5) 0.007(4) -0.009(4)
C20 0.054(6) 0.015(5) 0.069(7) 0.015(5) -0.007(5) -0.007(4)
C21 0.037(5) 0.018(5) 0.067(6) -0.006(4) -0.012(4) 0.001(3)
C22 0.034(4) 0.017(4) 0.036(4) -0.003(4) -0.004(3) -0.001(3)
C23 0.041(4) 0.013(4) 0.026(4) 0.003(3) 0.000(3) 0.002(3)
C24 0.053(5) 0.028(5) 0.030(4) 0.004(4) 0.001(4) 0.000(4)
C25 0.051(5) 0.048(6) 0.028(4) -0.007(4) 0.000(4) -0.014(4)
C26 0.064(6) 0.033(6) 0.035(5) -0.014(4) 0.017(5) -0.023(4)
C27 0.062(6) 0.019(5) 0.042(5) -0.005(4) 0.014(5) -0.001(4)
C28 0.050(5) 0.025(5) 0.029(4) -0.006(4) 0.000(3) 0.005(4)
C29 0.041(5) 0.021(4) 0.042(5) -0.009(4) 0.001(4) 0.001(3)
C30 0.044(5) 0.055(6) 0.035(5) -0.010(4) -0.002(4) -0.003(4)
C31 0.046(5) 0.045(5) 0.035(5) 0.005(4) -0.002(4) 0.001(4)
C32 0.039(4) 0.022(4) 0.042(5) 0.010(4) -0.004(3) 0.008(3)

loop_
_atom_type_symbol
_atom_type_description
_atom_type_scat_dispersion_real
_atom_type_scat_dispersion_imag
_atom_type_scat_source
C C 0.0033 0.0016 'International Tables Vol C Tables 4.2.6.8 and 6.1.1.4'
H H 0.0000 0.0000 'International Tables Vol C Tables 4.2.6.8 and 6.1.1.4'
B B 0.0013 0.0007 'International Tables Vol C Tables 4.2.6.8 and 6.1.1.4'
N N 0.0061 0.0033 'International Tables Vol C Tables 4.2.6.8 and 6.1.1.4'
O O 0.0106 0.0060 'International Tables Vol C Tables 4.2.6.8 and 6.1.1.4'
Hf Hf -0.5830 6.1852 'International Tables Vol C Tables 4.2.6.8 and 6.1.1.4'

loop_
_geom_angle_atom_site_label_1
_geom_angle_atom_site_label_2
_geom_angle_atom_site_label_3
_geom_angle
_geom_angle_site_symmetry_1
_geom_angle_site_symmetry_3
_geom_angle_publ_flag
N1 Hf1 N4 111.6(2) . . ?
N1 Hf1 N3 114.32(19) . . ?
N4 Hf1 N3 70.8(2) . . ?
N1 Hf1 N2 71.0(2) . . ?
N4 Hf1 N2 111.3(2) . . ?
N3 Hf1 N2 173.50(19) . . ?
N1 Hf1 O1 118.52(17) . . ?
N4 Hf1 O1 129.84(17) . . ?
N3 Hf1 O1 87.74(17) . . ?
N2 Hf1 O1 86.31(18) . . ?
C32 O1 C29 109.8(5) . . ?
C32 O1 Hf1 126.3(4) . . ?
C29 O1 Hf1 123.9(4) . . ?
B1 N1 C1 128.5(5) . . ?
B1 N1 Hf1 90.3(4) . . ?
C1 N1 Hf1 137.3(4) . . ?
B1 N2 C5 127.8(5) . . ?
B1 N2 Hf1 87.5(4) . . ?
C5 N2 Hf1 144.6(4) . . ?
B2 N3 C9 125.5(5) . . ?
B2 N3 Hf1 88.2(4) . . ?
C9 N3 Hf1 146.2(4) . . ?
B2 N4 C13 127.7(5) . . ?
B2 N4 Hf1 90.6(4) . . ?
C13 N4 Hf1 141.7(4) . . ?
N2 B1 N1 111.0(6) . . ?
N2 B1 C17 126.3(6) . . ?
N1 B1 C17 122.7(6) . . ?
N3 B2 N4 110.4(6) . . ?
N3 B2 C23 125.5(6) . . ?
N4 B2 C23 124.1(6) . . ?
N1 C1 C2 108.1(5) . . ?
N1 C1 C3 109.2(5) . . ?
C2 C1 C3 109.3(6) . . ?
N1 C1 C4 113.2(5) . . ?
C2 C1 C4 107.7(6) . . ?
C3 C1 C4 109.2(6) . . ?
N2 C5 C7 110.3(6) . . ?
N2 C5 C6 113.1(6) . . ?
C7 C5 C6 109.9(6) . . ?
N2 C5 C8 106.7(6) . . ?
C7 C5 C8 108.2(6) . . ?
C6 C5 C8 108.4(7) . . ?
N3 C9 C11 111.5(5) . . ?
N3 C9 C10 107.7(5) . . ?
C11 C9 C10 107.9(5) . . ?
N3 C9 C12 113.5(5) . . ?
C11 C9 C12 108.7(6) . . ?
C10 C9 C12 107.4(6) . . ?
N4 C13 C15 114.5(6) . . ?
N4 C13 C14 109.2(6) . . ?
C15 C13 C14 109.7(6) . . ?
N4 C13 C16 107.3(5) . . ?
C15 C13 C16 107.5(6) . . ?
C14 C13 C16 108.5(7) . . ?
C18 C17 C22 116.1(6) . . ?
C18 C17 B1 123.3(6) . . ?
C22 C17 B1 120.5(6) . . ?
C17 C18 C19 122.4(7) . . ?
C20 C19 C18 119.4(7) . . ?
C21 C20 C19 120.1(7) . . ?
C20 C21 C22 120.7(7) . . ?
C21 C22 C17 121.2(6) . . ?
C28 C23 C24 115.6(6) . . ?
C28 C23 B2 124.1(6) . . ?
C24 C23 B2 120.3(6) . . ?
C25 C24 C23 122.4(7) . . ?
C24 C25 C26 119.5(7) . . ?
C27 C26 C25 120.4(7) . . ?
C26 C27 C28 119.8(7) . . ?
C27 C28 C23 122.2(7) . . ?
O1 C29 C30 104.0(6) . . ?
C29 C30 C31 102.4(6) . . ?
C32 C31 C30 102.3(6) . . ?
O1 C32 C31 105.7(5) . . ?

loop_
_geom_bond_atom_site_label_1
_geom_bond_atom_site_label_2
_geom_bond_distance
_geom_bond_site_symmetry_2
_geom_bond_publ_flag
Hf1 N1 2.019(5) . ?
Hf1 N4 2.030(5) . ?
Hf1 N3 2.103(5) . ?
Hf1 N2 2.105(5) . ?
Hf1 O1 2.261(5) . ?
O1 C32 1.448(8) . ?
O1 C29 1.472(8) . ?
N1 B1 1.464(9) . ?
N1 C1 1.484(8) . ?
N2 B1 1.443(9) . ?
N2 C5 1.481(9) . ?
N3 B2 1.448(10) . ?
N3 C9 1.479(8) . ?
N4 B2 1.467(10) . ?
N4 C13 1.486(8) . ?
B1 C17 1.587(10) . ?
B2 C23 1.578(10) . ?
C1 C2 1.517(10) . ?
C1 C3 1.537(10) . ?
C1 C4 1.542(9) . ?
C5 C7 1.511(10) . ?
C5 C6 1.518(10) . ?
C5 C8 1.529(11) . ?
C9 C11 1.525(10) . ?
C9 C10 1.530(9) . ?
C9 C12 1.540(10) . ?
C13 C15 1.502(10) . ?
C13 C14 1.524(10) . ?
C13 C16 1.526(10) . ?
C17 C18 1.387(9) . ?
C17 C22 1.399(9) . ?
C18 C19 1.395(10) . ?
C19 C20 1.363(11) . ?
C20 C21 1.357(11) . ?
C21 C22 1.388(10) . ?
C23 C28 1.394(9) . ?
C23 C24 1.413(9) . ?
C24 C25 1.365(10) . ?
C25 C26 1.390(11) . ?
C26 C27 1.354(12) . ?
C27 C28 1.392(10) . ?
C29 C30 1.509(13) . ?
C30 C31 1.528(11) . ?
C31 C32 1.507(10) . ?
